data_9017171
loop_
_publ_author_name
'McDonald, A. M.'
'Back, M. E.'
'Gault, R. A.'
'Horvath, L.'

_publ_section_title
;
 Peatite-(Y) and ramikite-(Y), two new Na-Li-Y+-Zr phosphate-carbonate
 minerals from the Poudrette pegmatite, Mont Saint-Hilaire, Quebec
;
_journal_name_full 'The Canadian Mineralogist'
_journal_page_first 569
_journal_page_last 596
_journal_volume 51
_journal_year 2013
_chemical_compound_source 'Poudrette quarry, Mont Saint-Hilaire, Quebec, Canada'
_chemical_formula_sum 'C F2 Li Na3 O15 P3 Y3'
_chemical_name_mineral Peatite-(Y)
_space_group_IT_number 16
_space_group_name_Hall 'P 2 2'
_space_group_name_H-M_alt 'P 2 2 2'
_symmetry_space_group_name_H-M 'P 2 2 2'
_cell_angle_alpha 90
_cell_angle_beta 90
_cell_angle_gamma 90
_cell_length_a 11.167
_cell_length_b 11.164
_cell_length_c 11.162
_cell_formula_units_Z 4
_cell_volume 1391.549
_database_code_amcsd 0020055
_exptl_crystal_density_diffrn 3.463
_cod_data_source_file inputs/fixed/downloads/07/07383.cif
_cod_data_source_block 07383
_cod_original_cell_volume 1391.548
_cod_original_formula_sum 'Li Na3 Y3 P3 C O15 F2'
_cod_database_code 9017171

loop_
_space_group_symop_operation_xyz
x,y,z
-x,y,-z
x,-y,-z
-x,-y,z

loop_
_atom_site_aniso_label
_atom_site_aniso_U_11
_atom_site_aniso_U_22
_atom_site_aniso_U_33
_atom_site_aniso_U_12
_atom_site_aniso_U_13
_atom_site_aniso_U_23
Li1 0.02700 0.03000 0.02800 -0.01000 0.01100 -0.01300
Na1 0.03200 0.02500 0.02500 0.00600 -0.00600 -0.00600
Na2 0.02400 0.02500 0.03300 0.00550 0.00600 0.00600
Na3 0.02400 0.03400 0.02500 -0.00700 -0.00490 0.00500
Y1 0.00980 0.01020 0.01320 -0.00150 0.00000 0.00000
Y2 0.01030 0.01360 0.01090 0.00000 0.00170 0.00000
Y3 0.01550 0.01280 0.01260 0.00000 0.00000 -0.00190
Y4 0.01470 0.01100 0.01120 0.00000 0.00000 0.00040
Y5 0.01000 0.01500 0.01100 0.00000 -0.00040 0.00000
Y6 0.00980 0.01090 0.01520 0.00070 0.00000 0.00000
P1 0.01640 0.01670 0.02130 -0.00280 -0.00010 -0.00040
P2 0.01600 0.02080 0.01670 -0.00110 -0.00280 -0.00090
P3 0.02000 0.01720 0.01770 -0.00050 -0.00070 -0.00280
C1 0.02200 0.02300 0.02000 0.00100 0.00300 0.00300
O1 0.03400 0.03700 0.03600 -0.00700 0.00900 0.00700
O2 0.02700 0.01700 0.04000 0.00100 0.00100 0.00100
O3 0.01800 0.02800 0.04000 -0.00100 0.00000 -0.00100
O4 0.01700 0.04100 0.02600 0.00300 -0.00200 -0.00100
O5 0.02700 0.04100 0.01600 0.00000 0.00000 0.00100
O6 0.03400 0.03600 0.03500 -0.00900 0.00800 0.00700
O7 0.03800 0.04600 0.03900 -0.01200 -0.00800 -0.01300
O8 0.03400 0.03400 0.04000 -0.00700 -0.01300 -0.01300
O9 0.04200 0.01800 0.02700 0.00100 0.00200 0.00000
O10 0.04000 0.02700 0.01800 0.00400 0.00000 0.00000
O11 0.03700 0.03700 0.03700 0.00700 0.00700 -0.00900
O12 0.05000 0.04100 0.04000 -0.01600 -0.01500 -0.00400
O13 0.02500 0.02800 0.02700 0.00600 -0.00600 -0.00600
O14 0.02900 0.02900 0.02800 0.00600 -0.00700 -0.00700
O15 0.02900 0.02600 0.02800 0.00600 0.00600 0.00700
F1 0.02700 0.02500 0.03000 0.00000 0.00100 -0.00200
F2 0.02500 0.03000 0.02600 0.00900 -0.00900 -0.00900

loop_
_atom_site_label
_atom_site_fract_x
_atom_site_fract_y
_atom_site_fract_z
_atom_site_U_iso_or_equiv
Li1 0.30680 0.19360 0.30630 0.02800
Na1 0.50900 0.66760 -0.16750 0.02770
Na2 -0.16760 0.33240 0.49080 0.02750
Na3 -0.16780 0.00890 0.16760 0.02770
Y1 0.50000 0.00000 0.18821 0.01100
Y2 0.50000 0.31194 0.50000 0.01160
Y3 0.18746 0.00000 0.50000 0.01360
Y4 0.24776 0.50000 0.00000 0.01230
Y5 0.00000 0.25197 0.00000 0.01200
Y6 0.00000 0.50000 0.24806 0.01200
P1 0.31560 0.81560 -0.01110 0.01810
P2 0.31580 0.48870 0.31560 0.01780
P3 -0.01130 -0.18430 0.31570 0.01830
C1 0.37970 0.88080 0.38020 0.02200
O1 0.35890 0.63540 0.64120 0.03600
O2 0.34540 0.31800 -0.00080 0.02800
O3 0.18200 0.84520 0.00040 0.02870
O4 0.18200 0.50030 0.34510 0.02840
O5 0.34530 0.50110 0.18200 0.02810
O6 0.35900 0.85890 -0.13560 0.03500
O7 0.38080 0.58970 0.38180 0.03600
O8 0.38060 0.88120 0.08860 0.04100
O9 0.00060 0.31760 0.65460 0.02920
O10 0.00050 -0.15440 0.18240 0.02840
O11 -0.13520 -0.14120 0.35860 0.03700
O12 0.09000 -0.11890 0.38110 0.04300
O13 0.52360 1.16500 0.33510 0.02700
O14 0.66590 0.16540 0.47640 0.02800
O15 0.33440 0.97610 0.33450 0.02800
F1 0.11800 0.38240 0.11760 0.02700
F2 -0.10950 0.39040 0.11000 0.02700

loop_
_cod_related_entry_id
_cod_related_entry_database
_cod_related_entry_code
1 AMCSD 0020055
